data_1564804
loop_
_publ_author_name
'Liu, Mengting'
'Gu, Lianghu'
'Shen, Ling'
'Zhang, Xueke'
'Lin, Shuang'
'Ye, Ying'
'Wang, Jianping'
'Hu, Zhengxi'
'Zhang, Yonghui'

_publ_section_title
;
 Bipolaquinones A-J, Immunosuppressive Meroterpenoids from a Soil-Derived
 <i>Bipolaris zeicola</i>.
;
_journal_issue 9
_journal_name_full 'Journal of natural products'
_journal_page_first 2427
_journal_page_last 2436
_journal_paper_doi 10.1021/acs.jnatprod.1c00327
_journal_volume 84
_journal_year 2021
_chemical_absolute_configuration ad
_chemical_formula_moiety 'C30 H44 O6, C H4 O'
_chemical_formula_sum 'C31 H48 O7'
_chemical_formula_weight 532.69
_space_group_crystal_system monoclinic
_space_group_IT_number 4
_space_group_name_Hall 'P 2yb'
_space_group_name_H-M_alt 'P 1 21 1'
_atom_sites_solution_hydrogens geom
_atom_sites_solution_primary direct
_audit_creation_date 2018-12-18
_audit_creation_method
;
Olex2 1.2
(compiled 2018.05.29 svn.r3508 for OlexSys, GUI svn.r5506)
;
_cell_angle_alpha 90
_cell_angle_beta 100.4044(4)
_cell_angle_gamma 90
_cell_formula_units_Z 2
_cell_length_a 11.89568(5)
_cell_length_b 7.73002(3)
_cell_length_c 16.47814(8)
_cell_measurement_reflns_used 27868
_cell_measurement_temperature 100.01(10)
_cell_measurement_theta_max 73.6000
_cell_measurement_theta_min 2.7320
_cell_volume 1490.314(11)
_computing_cell_refinement 'CrysAlisPro 1.171.39.28b (Rigaku OD, 2015)'
_computing_data_collection 'CrysAlisPro 1.171.39.28b (Rigaku OD, 2015)'
_computing_data_reduction 'CrysAlisPro 1.171.39.28b (Rigaku OD, 2015)'
_computing_molecular_graphics 'Olex2 (Dolomanov et al., 2009)'
_computing_publication_material 'Olex2 (Dolomanov et al., 2009)'
_computing_structure_refinement 'XL (Sheldrick, 2008)'
_computing_structure_solution 'XS (Sheldrick, 2008)'
_diffrn_ambient_environment N~2~
_diffrn_ambient_temperature 100.01(10)
_diffrn_detector 'CCD plate'
_diffrn_measured_fraction_theta_full 1.000
_diffrn_measured_fraction_theta_max 0.994
_diffrn_measurement_details
;
List of Runs (angles in degrees, time in seconds):

  # Type    Start    End  Width  t~exp~   \w     \q     \k     \f   Frames
--------------------------------------------------------------------------
  1  \w    -62.00 -31.00   0.50    0.50    --    0.00 -42.00 122.00   62
  2  \w    -26.00  18.00   0.50    0.50    --    0.00 -42.00 122.00   88
  3  \w     77.00 108.00   0.50    0.50    --   94.60 -42.00 122.00   62
  4  \w     78.00 178.00   0.50    0.50    --   94.60  42.00 -85.00  200
  5  \w     34.00  60.00   0.50    0.50    --    0.00  38.00-150.00   52
  6  \w    -17.00  23.00   0.50    0.50    --    0.00  38.00-150.00   80
  7  \w    -56.00  18.00   0.50    0.50    --    0.00 -19.00  30.00  148
  8  \w     -8.00  87.00   0.50    0.50    --    0.00  38.00   0.00  190
  9  \w    -18.00  32.00   0.50    0.50    --    0.00  42.00 -85.00  100
 10  \w     13.00  89.00   0.50    0.50    --    0.00  57.00-180.00  152
 11  \w    -46.00  10.00   0.50    0.50    --    0.00 -77.00  60.00  112
 12  \w      0.00  83.00   0.50    0.50    --    0.00  57.00  30.00  166
 13  \w     42.00  71.00   0.50    0.50    --    0.00  42.00 -85.00   58
 14  \w    -21.00   4.00   0.50    0.50    --    0.00  57.00-180.00   50
 15  \w    123.00 149.00   0.50    0.50    --   94.60  67.00 162.28   52
 16  \w     10.00  42.00   0.50    0.50    --   94.60 -82.00 -90.00   64
 17  \w     51.00 122.00   0.50    0.50    --   94.60 -82.00 -90.00  142
 18  \w     70.00  99.00   0.50    0.50    --   94.60  65.00  -0.43   58
 19  \w     71.00 157.00   0.50    0.50    --   94.60  61.00  88.19  172
 20  \w     71.00  99.00   0.50    0.50    --   94.60  67.00 162.28   56
 21  \w     66.00 184.00   0.50    0.50    --   94.60  74.00  51.43  236
 22  \w     35.00 125.00   0.50    0.50    --   94.60 -82.00 120.00  180
 23  \w     71.00 183.00   0.50    0.50    --   94.60  61.00 150.00  224
 24  \w     72.00 181.00   0.50    0.50    --   94.60  58.00 -43.87  218
 25  \w     67.00  93.00   0.50    0.50    --   94.60  74.00 114.49   52
 26  \w     69.00  95.00   0.50    0.50    --   94.60  67.00 -41.48   52
 27  \w     71.00  97.00   0.50    0.50    --   94.60  61.00  30.00   52
 28  \w     71.00 107.00   0.50    0.50    --   94.60  61.00 -60.00   72
 29  \w    134.00 160.00   0.50    0.50    --   94.60  61.00 -60.00   52
 30  \w     52.00 123.00   0.50    0.50    --   94.60 -82.00  60.00  142
 31  \w     71.00 182.00   0.50    0.50    --   94.60  61.00-180.00  222
 32  \w     69.00 101.00   0.50    0.50    --   94.60  66.00-119.60   64
 33  \w     71.00 181.00   0.50    0.50    --   94.60  61.00 120.00  220
 34  \w     17.00 122.00   0.50    0.50    --   94.60 -77.00-180.00  210
 35  \w     74.00 138.00   0.50    0.50    --   94.60  50.00  30.72  128
 36  \w    147.00 172.00   0.50    0.50    --   94.60  73.00-112.86   50
 37  \w     71.00  96.00   0.50    0.50    --   94.60  61.00 -83.57   50
 38  \w    153.00 178.00   0.50    0.50    --   94.60  45.00  60.00   50
 39  \w     67.00  92.00   0.50    0.50    --   94.60  73.00-112.86   50
 40  \w    142.00 168.00   0.50    0.50    --   94.60  65.00 -82.34   52
 41  \w     68.00  94.00   0.50    0.50    --   94.60  69.00  99.44   52
 42  \w    130.00 166.00   0.50    0.50    --   94.60  69.00  99.44   72
 43  \w     68.00  93.00   0.50    0.50    --   94.60  73.00  78.22   50
 44  \w     50.00 109.00   0.50    0.50    --   94.60 -77.00   0.00  118
 45  \w     75.00 126.00   0.50    0.50    --   94.60  45.00  60.00  102
 46  \w     67.00  92.00   0.50    0.50    --   94.60  73.00 148.21   50
 47  \w    140.00 168.00   0.50    0.50    --   94.60  65.00  -0.43   56
 48  \w     70.00 127.00   0.50    0.50    --   94.60  65.00 -82.34  114
 49  \w     71.00 101.00   0.50    0.50    --   94.60  61.00 -13.92   60
 50  \w     68.00  94.00   0.50    0.50    --   94.60  69.00-170.87   52
 51  \w     68.00  93.00   0.50    0.50    --   94.60  69.00  39.17   50
 52  \w     67.00 179.00   0.50    0.50    --   94.60  73.00-165.47  224
 53  \w     68.00  94.00   0.50    0.50    --   94.60  73.00 -40.55   52
 54  \w     69.00  94.00   0.50    0.50    --   94.60  67.00  49.77   50
 55  \w     67.00  93.00   0.50    0.50    --   94.60  72.00-142.94   52
 56  \w    130.00 168.00   0.50    0.50    --   94.60  72.00-142.94   76
 57  \w     38.00 122.00   0.50    0.50    --   94.60 -82.00 -30.00  168
;
_diffrn_measurement_device 'four-circle diffractometer'
_diffrn_measurement_device_type 'XtaLAB AFC12 (RINC): Kappa single'
_diffrn_measurement_method '\w scans'
_diffrn_orient_matrix_type 'CrysAlisPro convention (1999,Acta A55,543-557)'
_diffrn_orient_matrix_UB_11 0.0206252000
_diffrn_orient_matrix_UB_12 -0.1724062000
_diffrn_orient_matrix_UB_13 0.0472134000
_diffrn_orient_matrix_UB_21 0.1296778000
_diffrn_orient_matrix_UB_22 0.0345859000
_diffrn_orient_matrix_UB_23 0.0160755000
_diffrn_orient_matrix_UB_31 -0.0098347000
_diffrn_orient_matrix_UB_32 0.0937950000
_diffrn_orient_matrix_UB_33 0.0809199000
_diffrn_radiation_monochromator graphite
_diffrn_radiation_probe x-ray
_diffrn_radiation_type CuK\a
_diffrn_radiation_wavelength 1.54184
_diffrn_reflns_av_R_equivalents 0.0247
_diffrn_reflns_av_unetI/netI 0.0146
_diffrn_reflns_Laue_measured_fraction_full 1.000
_diffrn_reflns_Laue_measured_fraction_max 0.994
_diffrn_reflns_limit_h_max 14
_diffrn_reflns_limit_h_min -14
_diffrn_reflns_limit_k_max 9
_diffrn_reflns_limit_k_min -9
_diffrn_reflns_limit_l_max 20
_diffrn_reflns_limit_l_min -20
_diffrn_reflns_number 34185
_diffrn_reflns_point_group_measured_fraction_full 0.999
_diffrn_reflns_point_group_measured_fraction_max 0.983
_diffrn_reflns_theta_full 67.684
_diffrn_reflns_theta_max 73.967
_diffrn_reflns_theta_min 2.726
_diffrn_source 'fine-focus sealed X-ray tube'
_diffrn_source_type 'Enhance (Cu) X-ray Source'
_exptl_absorpt_coefficient_mu 0.664
_exptl_absorpt_correction_T_max 1.00000
_exptl_absorpt_correction_T_min 0.78186
_exptl_absorpt_correction_type multi-scan
_exptl_absorpt_process_details
;
CrysAlisPro 1.171.39.28b (Rigaku Oxford Diffraction, 2015)
Empirical absorption correction using spherical harmonics,
 implemented in SCALE3 ABSPACK scaling algorithm.
;
_exptl_crystal_colour colorless
_exptl_crystal_density_diffrn 1.187
_exptl_crystal_description block
_exptl_crystal_F_000 580
_exptl_crystal_size_max 0.25
_exptl_crystal_size_mid 0.2
_exptl_crystal_size_min 0.12
_refine_diff_density_max 0.455
_refine_diff_density_min -0.426
_refine_diff_density_rms 0.050
_refine_ls_abs_structure_details
;
 Flack x determined using 2656 quotients [(I+)-(I-)]/[(I+)+(I-)]
 (Parsons, Flack and Wagner, Acta Cryst. B69 (2013) 249-259).
;
_refine_ls_abs_structure_Flack 0.07(3)
_refine_ls_extinction_method none
_refine_ls_goodness_of_fit_ref 1.043
_refine_ls_hydrogen_treatment constr
_refine_ls_matrix_type full
_refine_ls_number_parameters 165
_refine_ls_number_reflns 5957
_refine_ls_number_restraints 1
_refine_ls_restrained_S_all 1.043
_refine_ls_R_factor_all 0.0429
_refine_ls_R_factor_gt 0.0426
_refine_ls_shift/su_max 0.000
_refine_ls_shift/su_mean 0.000
_refine_ls_structure_factor_coef Fsqd
_refine_ls_weighting_details 'w=1/[\s^2^(Fo^2^)+(0.0436P)^2^+1.0674P] where P=(Fo^2^+2Fc^2^)/3'
_refine_ls_weighting_scheme calc
_refine_ls_wR_factor_gt 0.1023
_refine_ls_wR_factor_ref 0.1025
_reflns_Friedel_coverage 0.836
_reflns_Friedel_fraction_full 0.999
_reflns_Friedel_fraction_max 0.970
_reflns_number_gt 5902
_reflns_number_total 5957
_reflns_threshold_expression 'I > 2\s(I)'
_cod_data_source_file np1c00327_si_003.cif
_cod_data_source_block 20181127_lmt3-64-8
_cod_database_code 1564804
_shelx_shelxl_version_number 2014/7
_shelx_space_group_comment
;
The symmetry employed for this shelxl refinement is uniquely defined
by the following loop, which should always be used as a source of
symmetry information in preference to the above space-group names.
They are only intended as comments.
;
_shelx_estimated_absorpt_t_max 0.925
_shelx_estimated_absorpt_t_min 0.852
_reflns_odcompleteness_completeness 100.00
_reflns_odcompleteness_iscentric 1
_reflns_odcompleteness_theta 66.97
_olex2_refinement_description
;
1. Fixed Uiso
 At 1.2 times of:
  All C(H) groups, All C(H,H) groups
 At 1.5 times of:
  All C(H,H,H) groups, All O(H) groups
2.a Ternary CH refined with riding coordinates:
 C4(H4), C8(H8), C20(H20), C21(H21), C22(H22)
2.b Secondary CH2 refined with riding coordinates:
 C5(H5A,H5B), C6(H6A,H6B), C9(H9A,H9B), C10(H10A,H10B), C26(H26A,H26B)
2.c Aromatic/amide H refined with riding coordinates:
 C13(H13), C16(H16), C18(H18)
2.d Idealised Me refined as rotating group:
 C1(H1A,H1B,H1C), C2(H2A,H2B,H2C), C23(H23A,H23B,H23C), C24(H24A,H24B,H24C),
 C25(H25A,H25B,H25C), C27(H27A,H27B,H27C), C28(H28A,H28B,H28C), C29(H29A,H29B,
 H29C), C31(H31A,H31B,H31C)
2.e Idealised tetrahedral OH refined as rotating group:
 O1(H1), O4(H4A), O7(H7)
;
_olex2_submission_special_instructions 'No special instructions were received'
_oxdiff_exptl_absorpt_empirical_details
;
Empirical correction (ABSPACK) includes:
- Absorption correction using spherical harmonics
- Frame scaling
;
_oxdiff_exptl_absorpt_empirical_full_max 1.216
_oxdiff_exptl_absorpt_empirical_full_min 0.740

loop_
_space_group_symop_operation_xyz
'x, y, z'
'-x, y+1/2, -z'

loop_
_atom_site_label
_atom_site_type_symbol
_atom_site_fract_x
_atom_site_fract_y
_atom_site_fract_z
_atom_site_U_iso_or_equiv
_atom_site_adp_type
_atom_site_occupancy
_atom_site_site_symmetry_order
_atom_site_calc_flag
_atom_site_refinement_flags_posn
_atom_site_refinement_flags_adp
_atom_site_refinement_flags_occupancy
_atom_site_disorder_assembly
_atom_site_disorder_group
C1 C -0.5227(2) -0.8480(4) 0.11682(16) 0.0233(5) Uiso 1 1 d . . . . .
H1A H -0.4761 -0.8667 0.0742 0.035 Uiso 1 1 calc GR . . . .
H1B H -0.5793 -0.9409 0.1142 0.035 Uiso 1 1 calc GR . . . .
H1C H -0.4733 -0.8481 0.1713 0.035 Uiso 1 1 calc GR . . . .
C2 C -0.4966(2) -0.5266(3) 0.11331(17) 0.0212(5) Uiso 1 1 d . . . . .
H2A H -0.4451 -0.5393 0.1665 0.032 Uiso 1 1 calc GR . . . .
H2B H -0.5365 -0.4154 0.1117 0.032 Uiso 1 1 calc GR . . . .
H2C H -0.4522 -0.5310 0.0687 0.032 Uiso 1 1 calc GR . . . .
C3 C -0.5840(2) -0.6738(3) 0.10236(15) 0.0172(5) Uiso 1 1 d . . . . .
C4 C -0.6559(2) -0.6681(3) 0.01451(15) 0.0168(5) Uiso 1 1 d . . . . .
H4 H -0.6043 -0.6892 -0.0261 0.020 Uiso 1 1 calc R . . . .
C5 C -0.7524(2) -0.8007(3) -0.00019(15) 0.0177(5) Uiso 1 1 d . . . . .
H5A H -0.7980 -0.7914 0.0443 0.021 Uiso 1 1 calc R . . . .
H5B H -0.7194 -0.9185 0.0018 0.021 Uiso 1 1 calc R . . . .
C6 C -0.8310(2) -0.7732(3) -0.08404(15) 0.0169(5) Uiso 1 1 d . . . . .
H6A H -0.8981 -0.8507 -0.0883 0.020 Uiso 1 1 calc R . . . .
H6B H -0.7892 -0.8040 -0.1288 0.020 Uiso 1 1 calc R . . . .
C7 C -0.87196(19) -0.5844(3) -0.09504(14) 0.0143(4) Uiso 1 1 d . . . . .
C8 C -0.76364(19) -0.4718(3) -0.07887(14) 0.0149(5) Uiso 1 1 d . . . . .
H8 H -0.7135 -0.5084 -0.1184 0.018 Uiso 1 1 calc R . . . .
C9 C -0.7898(2) -0.2809(3) -0.09288(15) 0.0158(5) Uiso 1 1 d . . . . .
H9A H -0.7195 -0.2118 -0.0760 0.019 Uiso 1 1 calc R . . . .
H9B H -0.8469 -0.2435 -0.0596 0.019 Uiso 1 1 calc R . . . .
C10 C -0.8369(2) -0.2534(3) -0.18482(15) 0.0170(5) Uiso 1 1 d . . . . .
H10A H -0.8563 -0.1296 -0.1944 0.020 Uiso 1 1 calc R . . . .
H10B H -0.7766 -0.2825 -0.2169 0.020 Uiso 1 1 calc R . . . .
C11 C -0.94301(19) -0.3629(3) -0.21635(14) 0.0147(4) Uiso 1 1 d . . . . .
C12 C -0.9351(2) -0.5476(3) -0.18264(15) 0.0147(5) Uiso 1 1 d . . . . .
C13 C -0.99199(19) -0.6708(3) -0.23077(14) 0.0149(5) Uiso 1 1 d . . . . .
H13 H -0.9926 -0.7860 -0.2107 0.018 Uiso 1 1 calc R . . . .
C14 C -1.0527(2) -0.6298(3) -0.31339(15) 0.0148(4) Uiso 1 1 d . . . . .
C15 C -1.02407(19) -0.4766(3) -0.35007(14) 0.0146(5) Uiso 1 1 d . . . . .
C16 C -1.0673(2) -0.4371(3) -0.43187(15) 0.0161(5) Uiso 1 1 d . . . . .
H16 H -1.0439 -0.3347 -0.4560 0.019 Uiso 1 1 calc R . . . .
C17 C -1.1457(2) -0.5495(3) -0.47840(15) 0.0155(5) Uiso 1 1 d . . . . .
C18 C -1.1777(2) -0.7012(3) -0.44249(15) 0.0168(5) Uiso 1 1 d . . . . .
H18 H -1.2316 -0.7772 -0.4737 0.020 Uiso 1 1 calc R . . . .
C19 C -1.13079(19) -0.7410(3) -0.36115(15) 0.0152(5) Uiso 1 1 d . . . . .
C20 C -1.2034(2) -0.5023(3) -0.56575(15) 0.0166(5) Uiso 1 1 d . . . . .
H20 H -1.2520 -0.6019 -0.5897 0.020 Uiso 1 1 calc R . . . .
C21 C -1.2805(2) -0.3432(3) -0.56400(15) 0.0170(5) Uiso 1 1 d . . . . .
H21 H -1.2315 -0.2372 -0.5566 0.020 Uiso 1 1 calc R . . . .
C22 C -1.3733(2) -0.3198(4) -0.64088(17) 0.0222(5) Uiso 1 1 d . . . . .
H22 H -1.3369 -0.3400 -0.6902 0.027 Uiso 1 1 calc R . . . .
C23 C -0.9512(2) -0.5436(3) -0.03264(15) 0.0170(5) Uiso 1 1 d . . . . .
H23A H -1.0114 -0.6313 -0.0372 0.025 Uiso 1 1 calc GR . . . .
H23B H -0.9858 -0.4293 -0.0447 0.025 Uiso 1 1 calc GR . . . .
H23C H -0.9064 -0.5443 0.0235 0.025 Uiso 1 1 calc GR . . . .
C24 C -1.0513(2) -0.2698(3) -0.20117(16) 0.0189(5) Uiso 1 1 d . . . . .
H24A H -1.0431 -0.2399 -0.1426 0.028 Uiso 1 1 calc GR . . . .
H24B H -1.1175 -0.3460 -0.2168 0.028 Uiso 1 1 calc GR . . . .
H24C H -1.0625 -0.1640 -0.2344 0.028 Uiso 1 1 calc GR . . . .
C25 C -1.1162(2) -0.4644(4) -0.62136(16) 0.0218(5) Uiso 1 1 d . . . . .
H25A H -1.0679 -0.3669 -0.5987 0.033 Uiso 1 1 calc GR . . . .
H25B H -1.1565 -0.4353 -0.6769 0.033 Uiso 1 1 calc GR . . . .
H25C H -1.0684 -0.5668 -0.6240 0.033 Uiso 1 1 calc GR . . . .
C26 C -1.4206(2) -0.1348(4) -0.64694(18) 0.0263(6) Uiso 1 1 d . . . . .
H26A H -1.4868 -0.1293 -0.6929 0.032 Uiso 1 1 calc R . . . .
H26B H -1.4485 -0.1071 -0.5954 0.032 Uiso 1 1 calc R . . . .
C27 C -1.3340(3) 0.0016(4) -0.6609(2) 0.0351(7) Uiso 1 1 d . . . . .
H27A H -1.3002 -0.0306 -0.7088 0.053 Uiso 1 1 calc GR . . . .
H27B H -1.2738 0.0096 -0.6119 0.053 Uiso 1 1 calc GR . . . .
H27C H -1.3723 0.1138 -0.6710 0.053 Uiso 1 1 calc GR . . . .
C28 C -1.4704(3) -0.4511(4) -0.64451(19) 0.0312(6) Uiso 1 1 d . . . . .
H28A H -1.4384 -0.5683 -0.6383 0.047 Uiso 1 1 calc GR . . . .
H28B H -1.5223 -0.4415 -0.6977 0.047 Uiso 1 1 calc GR . . . .
H28C H -1.5126 -0.4277 -0.5998 0.047 Uiso 1 1 calc GR . . . .
C29 C -1.3467(2) -0.3139(4) -0.35432(17) 0.0237(5) Uiso 1 1 d . . . . .
H29A H -1.3001 -0.4144 -0.3333 0.036 Uiso 1 1 calc GR . . . .
H29B H -1.4273 -0.3477 -0.3669 0.036 Uiso 1 1 calc GR . . . .
H29C H -1.3365 -0.2225 -0.3125 0.036 Uiso 1 1 calc GR . . . .
C30 C -1.3102(2) -0.2490(3) -0.43069(15) 0.0176(5) Uiso 1 1 d . . . . .
O1 O -0.65527(15) -0.6617(2) 0.16291(11) 0.0217(4) Uiso 1 1 d . . . . .
H1 H -0.6913 -0.5677 0.1571 0.032 Uiso 1 1 calc GR . . . .
O2 O -0.70111(13) -0.4958(2) 0.00263(10) 0.0152(3) Uiso 1 1 d . . . . .
O3 O -0.94587(13) -0.3673(2) -0.30560(10) 0.0159(3) Uiso 1 1 d . . . . .
O4 O -1.15806(14) -0.8899(2) -0.32391(10) 0.0190(4) Uiso 1 1 d . . . . .
H4A H -1.1962 -0.9551 -0.3594 0.029 Uiso 1 1 calc GR . . . .
O5 O -1.26105(16) -0.1135(3) -0.43688(11) 0.0234(4) Uiso 1 1 d . . . . .
O6 O -1.33738(14) -0.3603(2) -0.49281(10) 0.0175(3) Uiso 1 1 d . . . . .
C31 C -0.7420(3) -0.2070(4) 0.15474(18) 0.0285(6) Uiso 1 1 d . . . . .
H31A H -0.7142 -0.2053 0.1023 0.043 Uiso 1 1 calc GR . . . .
H31B H -0.6781 -0.1854 0.2002 0.043 Uiso 1 1 calc GR . . . .
H31C H -0.8000 -0.1169 0.1543 0.043 Uiso 1 1 calc GR . . . .
O7 O -0.79074(16) -0.3715(3) 0.16567(12) 0.0283(4) Uiso 1 1 d . . . . .
H7 H -0.7985 -0.3827 0.2151 0.042 Uiso 1 1 calc GR . . . .

loop_
_atom_type_symbol
_atom_type_description
_atom_type_scat_dispersion_real
_atom_type_scat_dispersion_imag
_atom_type_scat_source
C C 0.0181 0.0091 'International Tables Vol C Tables 4.2.6.8 and 6.1.1.4'
H H 0.0000 0.0000 'International Tables Vol C Tables 4.2.6.8 and 6.1.1.4'
O O 0.0492 0.0322 'International Tables Vol C Tables 4.2.6.8 and 6.1.1.4'

loop_
_geom_angle_atom_site_label_1
_geom_angle_atom_site_label_2
_geom_angle_atom_site_label_3
_geom_angle
_geom_angle_site_symmetry_1
_geom_angle_site_symmetry_3
_geom_angle_publ_flag
H1A C1 H1B 109.5 . . ?
H1A C1 H1C 109.5 . . ?
H1B C1 H1C 109.5 . . ?
C3 C1 H1A 109.5 . . ?
C3 C1 H1B 109.5 . . ?
C3 C1 H1C 109.5 . . ?
H2A C2 H2B 109.5 . . ?
H2A C2 H2C 109.5 . . ?
H2B C2 H2C 109.5 . . ?
C3 C2 H2A 109.5 . . ?
C3 C2 H2B 109.5 . . ?
C3 C2 H2C 109.5 . . ?
C1 C3 C4 109.8(2) . . ?
C2 C3 C1 110.0(2) . . ?
C2 C3 C4 109.8(2) . . ?
O1 C3 C1 106.0(2) . . ?
O1 C3 C2 110.3(2) . . ?
O1 C3 C4 110.85(19) . . ?
C3 C4 H4 108.6 . . ?
C5 C4 C3 113.8(2) . . ?
C5 C4 H4 108.6 . . ?
O2 C4 C3 106.53(19) . . ?
O2 C4 H4 108.6 . . ?
O2 C4 C5 110.43(19) . . ?
C4 C5 H5A 109.3 . . ?
C4 C5 H5B 109.3 . . ?
C4 C5 C6 111.6(2) . . ?
H5A C5 H5B 108.0 . . ?
C6 C5 H5A 109.3 . . ?
C6 C5 H5B 109.3 . . ?
C5 C6 H6A 109.3 . . ?
C5 C6 H6B 109.3 . . ?
C5 C6 C7 111.4(2) . . ?
H6A C6 H6B 108.0 . . ?
C7 C6 H6A 109.3 . . ?
C7 C6 H6B 109.3 . . ?
C6 C7 C23 109.5(2) . . ?
C8 C7 C6 106.20(18) . . ?
C8 C7 C23 111.16(19) . . ?
C12 C7 C6 112.28(19) . . ?
C12 C7 C8 108.16(19) . . ?
C12 C7 C23 109.57(19) . . ?
C7 C8 H8 107.8 . . ?
C9 C8 C7 112.43(19) . . ?
C9 C8 H8 107.8 . . ?
O2 C8 C7 111.58(19) . . ?
O2 C8 H8 107.8 . . ?
O2 C8 C9 109.17(19) . . ?
C8 C9 H9A 110.0 . . ?
C8 C9 H9B 110.0 . . ?
C8 C9 C10 108.3(2) . . ?
H9A C9 H9B 108.4 . . ?
C10 C9 H9A 110.0 . . ?
C10 C9 H9B 110.0 . . ?
C9 C10 H10A 109.0 . . ?
C9 C10 H10B 109.0 . . ?
H10A C10 H10B 107.8 . . ?
C11 C10 C9 113.0(2) . . ?
C11 C10 H10A 109.0 . . ?
C11 C10 H10B 109.0 . . ?
C10 C11 C24 110.5(2) . . ?
C12 C11 C10 113.60(19) . . ?
C12 C11 C24 112.15(19) . . ?
O3 C11 C10 102.82(18) . . ?
O3 C11 C12 109.37(18) . . ?
O3 C11 C24 107.85(18) . . ?
C11 C12 C7 120.3(2) . . ?
C13 C12 C7 122.3(2) . . ?
C13 C12 C11 117.2(2) . . ?
C12 C13 H13 119.7 . . ?
C12 C13 C14 120.7(2) . . ?
C14 C13 H13 119.7 . . ?
C15 C14 C13 118.0(2) . . ?
C19 C14 C13 124.0(2) . . ?
C19 C14 C15 117.8(2) . . ?
C16 C15 C14 122.0(2) . . ?
O3 C15 C14 119.1(2) . . ?
O3 C15 C16 118.8(2) . . ?
C15 C16 H16 120.3 . . ?
C15 C16 C17 119.3(2) . . ?
C17 C16 H16 120.3 . . ?
C16 C17 C20 120.7(2) . . ?
C18 C17 C16 119.7(2) . . ?
C18 C17 C20 119.4(2) . . ?
C17 C18 H18 119.9 . . ?
C19 C18 C17 120.1(2) . . ?
C19 C18 H18 119.9 . . ?
C18 C19 C14 121.1(2) . . ?
O4 C19 C14 116.8(2) . . ?
O4 C19 C18 122.1(2) . . ?
C17 C20 H20 108.5 . . ?
C17 C20 C21 110.02(19) . . ?
C17 C20 C25 111.9(2) . . ?
C21 C20 H20 108.5 . . ?
C25 C20 H20 108.5 . . ?
C25 C20 C21 109.2(2) . . ?
C20 C21 H21 108.7 . . ?
C22 C21 C20 115.0(2) . . ?
C22 C21 H21 108.7 . . ?
O6 C21 C20 107.87(19) . . ?
O6 C21 H21 108.7 . . ?
O6 C21 C22 107.74(19) . . ?
C21 C22 H22 107.4 . . ?
C26 C22 C21 111.4(2) . . ?
C26 C22 H22 107.4 . . ?
C28 C22 C21 112.3(2) . . ?
C28 C22 H22 107.4 . . ?
C28 C22 C26 110.6(2) . . ?
C7 C23 H23A 109.5 . . ?
C7 C23 H23B 109.5 . . ?
C7 C23 H23C 109.5 . . ?
H23A C23 H23B 109.5 . . ?
H23A C23 H23C 109.5 . . ?
H23B C23 H23C 109.5 . . ?
C11 C24 H24A 109.5 . . ?
C11 C24 H24B 109.5 . . ?
C11 C24 H24C 109.5 . . ?
H24A C24 H24B 109.5 . . ?
H24A C24 H24C 109.5 . . ?
H24B C24 H24C 109.5 . . ?
C20 C25 H25A 109.5 . . ?
C20 C25 H25B 109.5 . . ?
C20 C25 H25C 109.5 . . ?
H25A C25 H25B 109.5 . . ?
H25A C25 H25C 109.5 . . ?
H25B C25 H25C 109.5 . . ?
C22 C26 H26A 108.7 . . ?
C22 C26 H26B 108.7 . . ?
H26A C26 H26B 107.6 . . ?
C27 C26 C22 114.0(2) . . ?
C27 C26 H26A 108.7 . . ?
C27 C26 H26B 108.7 . . ?
C26 C27 H27A 109.5 . . ?
C26 C27 H27B 109.5 . . ?
C26 C27 H27C 109.5 . . ?
H27A C27 H27B 109.5 . . ?
H27A C27 H27C 109.5 . . ?
H27B C27 H27C 109.5 . . ?
C22 C28 H28A 109.5 . . ?
C22 C28 H28B 109.5 . . ?
C22 C28 H28C 109.5 . . ?
H28A C28 H28B 109.5 . . ?
H28A C28 H28C 109.5 . . ?
H28B C28 H28C 109.5 . . ?
H29A C29 H29B 109.5 . . ?
H29A C29 H29C 109.5 . . ?
H29B C29 H29C 109.5 . . ?
C30 C29 H29A 109.5 . . ?
C30 C29 H29B 109.5 . . ?
C30 C29 H29C 109.5 . . ?
O5 C30 C29 125.5(2) . . ?
O5 C30 O6 123.2(2) . . ?
O6 C30 C29 111.4(2) . . ?
C3 O1 H1 109.5 . . ?
C8 O2 C4 111.61(18) . . ?
C15 O3 C11 116.27(17) . . ?
C19 O4 H4A 109.5 . . ?
C30 O6 C21 118.37(19) . . ?
H31A C31 H31B 109.5 . . ?
H31A C31 H31C 109.5 . . ?
H31B C31 H31C 109.5 . . ?
O7 C31 H31A 109.5 . . ?
O7 C31 H31B 109.5 . . ?
O7 C31 H31C 109.5 . . ?
C31 O7 H7 109.5 . . ?

loop_
_geom_bond_atom_site_label_1
_geom_bond_atom_site_label_2
_geom_bond_distance
_geom_bond_site_symmetry_2
_geom_bond_publ_flag
C1 H1A 0.9800 . ?
C1 H1B 0.9800 . ?
C1 H1C 0.9800 . ?
C1 C3 1.530(4) . ?
C2 H2A 0.9800 . ?
C2 H2B 0.9800 . ?
C2 H2C 0.9800 . ?
C2 C3 1.529(3) . ?
C3 C4 1.543(3) . ?
C3 O1 1.424(3) . ?
C4 H4 1.0000 . ?
C4 C5 1.525(3) . ?
C4 O2 1.436(3) . ?
C5 H5A 0.9900 . ?
C5 H5B 0.9900 . ?
C5 C6 1.537(3) . ?
C6 H6A 0.9900 . ?
C6 H6B 0.9900 . ?
C6 C7 1.539(3) . ?
C7 C8 1.538(3) . ?
C7 C12 1.529(3) . ?
C7 C23 1.548(3) . ?
C8 H8 1.0000 . ?
C8 C9 1.517(3) . ?
C8 O2 1.425(3) . ?
C9 H9A 0.9900 . ?
C9 H9B 0.9900 . ?
C9 C10 1.532(3) . ?
C10 H10A 0.9900 . ?
C10 H10B 0.9900 . ?
C10 C11 1.531(3) . ?
C11 C12 1.529(3) . ?
C11 C24 1.535(3) . ?
C11 O3 1.465(3) . ?
C12 C13 1.342(3) . ?
C13 H13 0.9500 . ?
C13 C14 1.456(3) . ?
C14 C15 1.400(3) . ?
C14 C19 1.399(3) . ?
C15 C16 1.387(3) . ?
C15 O3 1.367(3) . ?
C16 H16 0.9500 . ?
C16 C17 1.398(3) . ?
C17 C18 1.396(3) . ?
C17 C20 1.523(3) . ?
C18 H18 0.9500 . ?
C18 C19 1.390(3) . ?
C19 O4 1.371(3) . ?
C20 H20 1.0000 . ?
C20 C21 1.538(3) . ?
C20 C25 1.531(3) . ?
C21 H21 1.0000 . ?
C21 C22 1.534(3) . ?
C21 O6 1.462(3) . ?
C22 H22 1.0000 . ?
C22 C26 1.533(4) . ?
C22 C28 1.530(4) . ?
C23 H23A 0.9800 . ?
C23 H23B 0.9800 . ?
C23 H23C 0.9800 . ?
C24 H24A 0.9800 . ?
C24 H24B 0.9800 . ?
C24 H24C 0.9800 . ?
C25 H25A 0.9800 . ?
C25 H25B 0.9800 . ?
C25 H25C 0.9800 . ?
C26 H26A 0.9900 . ?
C26 H26B 0.9900 . ?
C26 C27 1.520(4) . ?
C27 H27A 0.9800 . ?
C27 H27B 0.9800 . ?
C27 H27C 0.9800 . ?
C28 H28A 0.9800 . ?
C28 H28B 0.9800 . ?
C28 H28C 0.9800 . ?
C29 H29A 0.9800 . ?
C29 H29B 0.9800 . ?
C29 H29C 0.9800 . ?
C29 C30 1.490(4) . ?
C30 O5 1.213(3) . ?
C30 O6 1.332(3) . ?
O1 H1 0.8400 . ?
O4 H4A 0.8400 . ?
C31 H31A 0.9800 . ?
C31 H31B 0.9800 . ?
C31 H31C 0.9800 . ?
C31 O7 1.423(4) . ?
O7 H7 0.8400 . ?

loop_
_geom_torsion_atom_site_label_1
_geom_torsion_atom_site_label_2
_geom_torsion_atom_site_label_3
_geom_torsion_atom_site_label_4
_geom_torsion
_geom_torsion_site_symmetry_1
_geom_torsion_site_symmetry_2
_geom_torsion_site_symmetry_3
_geom_torsion_site_symmetry_4
_geom_torsion_publ_flag
C1 C3 C4 C5 63.8(3) . . . . ?
C1 C3 C4 O2 -174.24(19) . . . . ?
C2 C3 C4 C5 -175.1(2) . . . . ?
C2 C3 C4 O2 -53.2(2) . . . . ?
C3 C4 C5 C6 172.2(2) . . . . ?
C3 C4 O2 C8 176.30(18) . . . . ?
C4 C5 C6 C7 -51.4(3) . . . . ?
C5 C4 O2 C8 -59.7(2) . . . . ?
C5 C6 C7 C8 53.3(2) . . . . ?
C5 C6 C7 C12 171.34(19) . . . . ?
C5 C6 C7 C23 -66.7(2) . . . . ?
C6 C7 C8 C9 176.3(2) . . . . ?
C6 C7 C8 O2 -60.7(2) . . . . ?
C6 C7 C12 C11 -156.8(2) . . . . ?
C6 C7 C12 C13 27.8(3) . . . . ?
C7 C8 C9 C10 -66.0(3) . . . . ?
C7 C8 O2 C4 65.7(2) . . . . ?
C7 C12 C13 C14 179.0(2) . . . . ?
C8 C7 C12 C11 -40.0(3) . . . . ?
C8 C7 C12 C13 144.7(2) . . . . ?
C8 C9 C10 C11 57.1(3) . . . . ?
C9 C8 O2 C4 -169.40(19) . . . . ?
C9 C10 C11 C12 -41.4(3) . . . . ?
C9 C10 C11 C24 85.7(2) . . . . ?
C9 C10 C11 O3 -159.46(19) . . . . ?
C10 C11 C12 C7 34.2(3) . . . . ?
C10 C11 C12 C13 -150.2(2) . . . . ?
C10 C11 O3 C15 171.55(18) . . . . ?
C11 C12 C13 C14 3.5(3) . . . . ?
C12 C7 C8 C9 55.6(3) . . . . ?
C12 C7 C8 O2 178.63(18) . . . . ?
C12 C11 O3 C15 50.5(2) . . . . ?
C12 C13 C14 C15 18.2(3) . . . . ?
C12 C13 C14 C19 -167.5(2) . . . . ?
C13 C14 C15 C16 172.2(2) . . . . ?
C13 C14 C15 O3 -3.8(3) . . . . ?
C13 C14 C19 C18 -173.8(2) . . . . ?
C13 C14 C19 O4 6.0(3) . . . . ?
C14 C15 C16 C17 2.8(4) . . . . ?
C14 C15 O3 C11 -31.9(3) . . . . ?
C15 C14 C19 C18 0.4(3) . . . . ?
C15 C14 C19 O4 -179.7(2) . . . . ?
C15 C16 C17 C18 -1.2(3) . . . . ?
C15 C16 C17 C20 174.2(2) . . . . ?
C16 C15 O3 C11 152.1(2) . . . . ?
C16 C17 C18 C19 -0.7(3) . . . . ?
C16 C17 C20 C21 -65.0(3) . . . . ?
C16 C17 C20 C25 56.6(3) . . . . ?
C17 C18 C19 C14 1.1(4) . . . . ?
C17 C18 C19 O4 -178.8(2) . . . . ?
C17 C20 C21 C22 -159.7(2) . . . . ?
C17 C20 C21 O6 -39.5(2) . . . . ?
C18 C17 C20 C21 110.5(2) . . . . ?
C18 C17 C20 C25 -127.9(2) . . . . ?
C19 C14 C15 C16 -2.4(3) . . . . ?
C19 C14 C15 O3 -178.4(2) . . . . ?
C20 C17 C18 C19 -176.2(2) . . . . ?
C20 C21 C22 C26 -162.2(2) . . . . ?
C20 C21 C22 C28 73.2(3) . . . . ?
C20 C21 O6 C30 112.7(2) . . . . ?
C21 C22 C26 C27 65.9(3) . . . . ?
C22 C21 O6 C30 -122.7(2) . . . . ?
C23 C7 C8 C9 -64.7(3) . . . . ?
C23 C7 C8 O2 58.3(2) . . . . ?
C23 C7 C12 C11 81.3(3) . . . . ?
C23 C7 C12 C13 -94.0(3) . . . . ?
C24 C11 C12 C7 -91.9(3) . . . . ?
C24 C11 C12 C13 83.6(3) . . . . ?
C24 C11 O3 C15 -71.7(2) . . . . ?
C25 C20 C21 C22 77.1(3) . . . . ?
C25 C20 C21 O6 -162.70(19) . . . . ?
C28 C22 C26 C27 -168.5(2) . . . . ?
C29 C30 O6 C21 -162.6(2) . . . . ?
O1 C3 C4 C5 -53.0(3) . . . . ?
O1 C3 C4 O2 68.9(2) . . . . ?
O2 C4 C5 C6 52.5(3) . . . . ?
O2 C8 C9 C10 169.65(17) . . . . ?
O3 C11 C12 C7 148.46(19) . . . . ?
O3 C11 C12 C13 -36.0(3) . . . . ?
O3 C15 C16 C17 178.8(2) . . . . ?
O5 C30 O6 C21 16.6(3) . . . . ?
O6 C21 C22 C26 77.5(3) . . . . ?
O6 C21 C22 C28 -47.1(3) . . . . ?
